data_4105070
loop_
_publ_author_name
'Xiao-Hua Chen'
'Qiang Wei'
'Shi-Wei Luo'
'Han Xiao'
'Liu-Zhu Gong'

_publ_section_title
;
 Organocatalytic Synthesis of Spiro[pyrrolidin-3,3'-oxindoles] with High
 Enantiopurity and Structural Diversity
;
_journal_name_full 'Journal of the American Chemical Society'
_journal_page_first 13819
_journal_page_last 13825
_journal_paper_doi 10.1021/ja905302f
_journal_volume 131
_journal_year 2009
_chemical_absolute_configuration ad
_chemical_formula_sum 'C29 H33 Br N2 O6'
_chemical_formula_weight 585.48
_chemical_name_systematic
;
 ?
;
_space_group_IT_number 20
_symmetry_cell_setting orthorhombic
_symmetry_space_group_name_Hall 'C 2c 2'
_symmetry_space_group_name_H-M 'C 2 2 21'
_atom_sites_solution_hydrogens geom
_atom_sites_solution_primary direct
_atom_sites_solution_secondary difmap
_audit_creation_method SHELXL-97
_cell_angle_alpha 90.00
_cell_angle_beta 90.00
_cell_angle_gamma 90.00
_cell_formula_units_Z 8
_cell_length_a 9.0746(3)
_cell_length_b 17.4596(5)
_cell_length_c 36.6618(10)
_cell_measurement_reflns_used 5568
_cell_measurement_temperature 295(2)
_cell_measurement_theta_max 62.7618
_cell_measurement_theta_min 2.4016
_cell_volume 5808.7(3)
_computing_cell_refinement 'CrysAlis RED'
_computing_data_collection 'CrysAlis CCD'
_computing_data_reduction 'CrysAlis RED'
_computing_molecular_graphics 'Ortep-3 (L. J. Farrugia, 2001)'
_computing_publication_material SHELXL-97
_computing_structure_refinement 'SHELXL-97 (Sheldrick, 1997)'
_computing_structure_solution 'SHELXS-97 (Sheldrick, 1997)'
_diffrn_ambient_temperature 295(2)
_diffrn_detector_area_resol_mean 15.9149
_diffrn_measured_fraction_theta_full 0.984
_diffrn_measured_fraction_theta_max 0.984
_diffrn_measurement_device_type 'Gemini S Ultra'
_diffrn_radiation_monochromator mirror
_diffrn_radiation_source 'Ultra (Cu) X-ray Source'
_diffrn_radiation_type CuK\a
_diffrn_radiation_wavelength 1.54184
_diffrn_reflns_av_R_equivalents 0.1105
_diffrn_reflns_av_sigmaI/netI 0.0996
_diffrn_reflns_limit_h_max 9
_diffrn_reflns_limit_h_min -10
_diffrn_reflns_limit_k_max 17
_diffrn_reflns_limit_k_min -19
_diffrn_reflns_limit_l_max 41
_diffrn_reflns_limit_l_min -41
_diffrn_reflns_number 27221
_diffrn_reflns_theta_full 61.12
_diffrn_reflns_theta_max 61.12
_diffrn_reflns_theta_min 2.41
_diffrn_standards_decay_% none
_exptl_absorpt_coefficient_mu 2.286
_exptl_absorpt_correction_T_max 0.6578
_exptl_absorpt_correction_T_min 0.5879
_exptl_absorpt_correction_type multi-scan
_exptl_absorpt_process_details
;
CrysAlis RED, Oxford Diffraction Ltd.,
Version 1.171.32.24 (release 21-04-2008 CrysAlis171 .NET)
(compiled Apr 21 2008,18:23:10)
empirical absorption correction using spherical harmonics,
 implemented in SCALE3 ABSPACK scaling algorithm.
;
_exptl_crystal_colour colorless
_exptl_crystal_density_diffrn 1.339
_exptl_crystal_description block
_exptl_crystal_F_000 2432
_exptl_crystal_size_max 0.26
_exptl_crystal_size_mid 0.24
_exptl_crystal_size_min 0.20
_refine_diff_density_max 0.610
_refine_diff_density_min -0.344
_refine_diff_density_rms 0.071
_refine_ls_abs_structure_details 'Flack H D (1983), Acta Cryst. A39, 876-881'
_refine_ls_abs_structure_Flack 0.00(4)
_refine_ls_extinction_method none
_refine_ls_goodness_of_fit_ref 1.056
_refine_ls_hydrogen_treatment mixed
_refine_ls_matrix_type full
_refine_ls_number_parameters 344
_refine_ls_number_reflns 4326
_refine_ls_number_restraints 1
_refine_ls_restrained_S_all 1.055
_refine_ls_R_factor_all 0.1454
_refine_ls_R_factor_gt 0.0740
_refine_ls_shift/su_max 0.001
_refine_ls_shift/su_mean 0.000
_refine_ls_structure_factor_coef Fsqd
_refine_ls_weighting_details 'calc w=1/[\s^2^(Fo^2^)+(0.0492P)^2^+24.0000P] where P=(Fo^2^+2Fc^2^)/3'
_refine_ls_weighting_scheme calc
_refine_ls_wR_factor_gt 0.1609
_refine_ls_wR_factor_ref 0.1772
_reflns_number_gt 2204
_reflns_number_total 4326
_reflns_threshold_expression >2sigma(I)
_cod_data_source_file ja905302f_si_004.cif
_cod_data_source_block 090116
_cod_database_code 4105070

loop_
_symmetry_equiv_pos_as_xyz
'x, y, z'
'-x, -y, z+1/2'
'x, -y, -z'
'-x, y, -z+1/2'
'x+1/2, y+1/2, z'
'-x+1/2, -y+1/2, z+1/2'
'x+1/2, -y+1/2, -z'
'-x+1/2, y+1/2, -z+1/2'

loop_
_atom_site_label
_atom_site_type_symbol
_atom_site_fract_x
_atom_site_fract_y
_atom_site_fract_z
_atom_site_U_iso_or_equiv
_atom_site_adp_type
_atom_site_occupancy
_atom_site_symmetry_multiplicity
_atom_site_calc_flag
_atom_site_refinement_flags
Br1 Br 0.72663(14) 0.12351(8) 0.72713(3) 0.0981(5) Uani 1 1 d .
O1 O 0.3103(8) 0.2591(4) 0.5573(2) 0.077(2) Uani 1 1 d .
O6 O 0.3954(8) 0.1064(4) 0.5291(2) 0.079(2) Uani 1 1 d .
N1 N 0.5020(9) 0.2977(5) 0.5966(2) 0.064(2) Uani 1 1 d .
O4 O 0.6246(8) 0.1342(4) 0.57550(19) 0.0711(19) Uani 1 1 d .
O2 O 0.6633(10) 0.3945(4) 0.5883(2) 0.094(2) Uani 1 1 d .
O3 O 0.5860(8) 0.0118(5) 0.5917(2) 0.086(2) Uani 1 1 d .
O5 O 0.1743(10) 0.0840(4) 0.5530(2) 0.086(2) Uani 1 1 d .
N2 N 0.3117(9) 0.0546(4) 0.6208(2) 0.071(2) Uani 1 1 d D
C10 C 0.3718(11) 0.1836(6) 0.6115(3) 0.063(3) Uani 1 1 d .
C2 C 0.5414(12) 0.1565(6) 0.6671(3) 0.068(3) Uani 1 1 d .
H2 H 0.4920 0.1120 0.6738 0.082 Uiso 1 1 calc R
C17 C 0.3049(16) 0.0978(5) 0.5568(3) 0.069(3) Uani 1 1 d .
C12 C 0.2145(11) 0.0996(5) 0.6444(3) 0.063(3) Uani 1 1 d .
H12 H 0.2594 0.1027 0.6687 0.075 Uiso 1 1 calc R
C3 C 0.4946(11) 0.1986(6) 0.6379(3) 0.063(3) Uani 1 1 d .
C11 C 0.2146(12) 0.1807(5) 0.6274(3) 0.065(3) Uani 1 1 d .
H11 H 0.1457 0.1800 0.6069 0.078 Uiso 1 1 calc R
C4 C 0.5658(12) 0.2655(6) 0.6281(3) 0.060(3) Uani 1 1 d .
C21 C 0.1010(11) 0.3094(6) 0.6359(3) 0.074(3) Uani 1 1 d .
H21 H 0.0840 0.3092 0.6108 0.088 Uiso 1 1 calc R
C20 C 0.1711(10) 0.2471(5) 0.6518(3) 0.060(3) Uani 1 1 d .
C14 C 0.5371(14) 0.0762(7) 0.5873(3) 0.069(3) Uani 1 1 d .
C5 C 0.6906(13) 0.2888(6) 0.6460(3) 0.078(3) Uani 1 1 d .
H5 H 0.7438 0.3309 0.6378 0.094 Uiso 1 1 calc R
C25 C 0.1941(12) 0.2489(6) 0.6893(3) 0.073(3) Uani 1 1 d .
H25 H 0.2419 0.2082 0.7006 0.087 Uiso 1 1 calc R
C22 C 0.0566(11) 0.3709(7) 0.6561(4) 0.080(3) Uani 1 1 d .
H22 H 0.0127 0.4130 0.6450 0.095 Uiso 1 1 calc R
C6 C 0.7361(12) 0.2484(6) 0.6765(3) 0.077(3) Uani 1 1 d .
H6 H 0.8149 0.2666 0.6903 0.093 Uiso 1 1 calc R
C13 C 0.3822(12) 0.1020(5) 0.5933(3) 0.061(3) Uani 1 1 d .
C9 C 0.3815(13) 0.2500(6) 0.5849(3) 0.073(3) Uani 1 1 d .
C18 C 0.3371(13) 0.1114(7) 0.4930(3) 0.087(4) Uani 1 1 d .
H18A H 0.2727 0.1555 0.4909 0.105 Uiso 1 1 calc R
H18B H 0.2807 0.0657 0.4873 0.105 Uiso 1 1 calc R
C26 C 0.0600(12) 0.0665(6) 0.6484(3) 0.079(3) Uani 1 1 d .
H26A H 0.0139 0.0634 0.6246 0.095 Uiso 1 1 calc R
H26B H 0.0010 0.1004 0.6635 0.095 Uiso 1 1 calc R
C1 C 0.6661(13) 0.1815(8) 0.6868(2) 0.085(4) Uani 1 1 d .
C27 C 0.0639(15) -0.0139(6) 0.6659(3) 0.086(4) Uani 1 1 d .
H27 H 0.1272 -0.0470 0.6510 0.103 Uiso 1 1 calc R
C7 C 0.5417(14) 0.3678(7) 0.5794(3) 0.076(3) Uani 1 1 d .
C24 C 0.1463(14) 0.3114(7) 0.7105(4) 0.093(4) Uani 1 1 d .
H24 H 0.1614 0.3125 0.7356 0.112 Uiso 1 1 calc R
C15 C 0.7706(12) 0.1179(7) 0.5659(4) 0.110(4) Uani 1 1 d .
H15A H 0.7724 0.0790 0.5470 0.132 Uiso 1 1 calc R
H15B H 0.8230 0.0981 0.5870 0.132 Uiso 1 1 calc R
C16 C 0.8436(14) 0.1877(8) 0.5527(5) 0.140(6) Uani 1 1 d .
H16A H 0.9445 0.1764 0.5469 0.210 Uiso 1 1 calc R
H16B H 0.8400 0.2263 0.5713 0.210 Uiso 1 1 calc R
H16C H 0.7940 0.2059 0.5313 0.210 Uiso 1 1 calc R
C23 C 0.0780(12) 0.3693(7) 0.6934(4) 0.085(4) Uani 1 1 d .
H23 H 0.0437 0.4103 0.7072 0.102 Uiso 1 1 calc R
C19 C 0.4650(16) 0.1190(10) 0.4671(4) 0.143(6) Uani 1 1 d .
H19A H 0.4288 0.1230 0.4426 0.214 Uiso 1 1 calc R
H19B H 0.5273 0.0748 0.4692 0.214 Uiso 1 1 calc R
H19C H 0.5205 0.1641 0.4731 0.214 Uiso 1 1 calc R
C8 C 0.4490(15) 0.4013(6) 0.5509(4) 0.114(5) Uani 1 1 d .
H8A H 0.3582 0.3732 0.5493 0.171 Uiso 1 1 calc R
H8B H 0.4995 0.3989 0.5280 0.171 Uiso 1 1 calc R
H8C H 0.4283 0.4537 0.5569 0.171 Uiso 1 1 calc R
C29 C 0.1200(15) -0.0143(7) 0.7041(4) 0.113(5) Uani 1 1 d .
H29A H 0.1217 -0.0659 0.7131 0.169 Uiso 1 1 calc R
H29B H 0.0565 0.0163 0.7192 0.169 Uiso 1 1 calc R
H29C H 0.2178 0.0065 0.7046 0.169 Uiso 1 1 calc R
C28 C -0.0928(16) -0.0480(7) 0.6663(4) 0.126(5) Uani 1 1 d .
H28A H -0.1310 -0.0496 0.6419 0.189 Uiso 1 1 calc R
H28B H -0.1556 -0.0168 0.6813 0.189 Uiso 1 1 calc R
H28C H -0.0895 -0.0990 0.6761 0.189 Uiso 1 1 calc R
H1 H 0.2390 0.0305 0.6069 0.18(6) Uiso 1 1 d D

loop_
_atom_site_aniso_label
_atom_site_aniso_U_11
_atom_site_aniso_U_22
_atom_site_aniso_U_33
_atom_site_aniso_U_23
_atom_site_aniso_U_13
_atom_site_aniso_U_12
Br1 0.0987(10) 0.1076(9) 0.0881(8) 0.0016(8) -0.0231(8) 0.0141(9)
O1 0.078(6) 0.069(5) 0.086(5) 0.018(4) -0.017(4) -0.022(4)
O6 0.096(6) 0.079(6) 0.061(5) 0.001(4) -0.009(4) -0.009(5)
N1 0.056(6) 0.052(6) 0.084(6) 0.004(5) -0.003(5) -0.029(4)
O4 0.049(5) 0.053(4) 0.111(5) 0.010(4) -0.001(4) -0.002(4)
O2 0.109(7) 0.069(5) 0.104(6) -0.002(4) 0.015(5) -0.026(5)
O3 0.068(6) 0.066(5) 0.124(7) 0.010(5) 0.010(4) 0.008(4)
O5 0.085(6) 0.068(5) 0.105(6) 0.000(4) -0.018(5) -0.015(5)
N2 0.069(7) 0.057(5) 0.088(6) 0.009(5) -0.002(5) -0.004(5)
C10 0.043(7) 0.070(8) 0.076(7) 0.021(6) -0.010(6) -0.016(6)
C2 0.062(8) 0.066(7) 0.077(8) -0.002(6) 0.009(6) 0.006(5)
C17 0.100(10) 0.047(7) 0.060(7) 0.000(5) -0.007(8) -0.009(7)
C12 0.056(7) 0.052(6) 0.080(6) 0.004(5) 0.007(6) 0.003(5)
C3 0.074(9) 0.049(7) 0.065(7) -0.001(6) -0.003(6) 0.005(6)
C11 0.056(8) 0.060(6) 0.080(7) 0.011(6) -0.018(6) -0.003(6)
C4 0.048(7) 0.054(7) 0.076(8) 0.007(6) -0.005(6) -0.018(5)
C21 0.064(8) 0.057(7) 0.100(8) 0.000(7) 0.001(6) -0.003(6)
C20 0.050(7) 0.032(6) 0.097(8) -0.003(6) 0.010(6) -0.007(5)
C14 0.078(9) 0.062(8) 0.067(7) -0.004(6) -0.014(6) 0.014(7)
C5 0.073(10) 0.071(7) 0.091(8) 0.009(7) 0.002(7) -0.026(7)
C25 0.077(9) 0.058(7) 0.083(8) 0.004(6) 0.000(7) -0.002(6)
C22 0.066(8) 0.057(8) 0.115(10) 0.010(8) 0.008(7) 0.007(7)
C6 0.031(7) 0.071(7) 0.130(10) -0.021(7) -0.003(7) -0.023(6)
C13 0.064(8) 0.033(6) 0.085(8) 0.005(5) 0.002(6) -0.007(5)
C9 0.073(9) 0.070(8) 0.075(8) 0.005(7) 0.003(7) 0.018(7)
C18 0.102(10) 0.079(8) 0.082(8) 0.004(7) -0.012(7) -0.018(8)
C26 0.050(8) 0.075(8) 0.112(9) 0.005(7) 0.011(7) -0.003(6)
C1 0.078(9) 0.135(11) 0.041(6) -0.019(6) -0.018(6) -0.030(8)
C27 0.122(11) 0.047(7) 0.087(9) -0.001(6) 0.022(8) -0.030(7)
C7 0.073(9) 0.065(8) 0.091(8) -0.010(7) 0.008(7) -0.016(8)
C24 0.106(11) 0.051(7) 0.122(10) 0.007(8) 0.025(8) 0.027(7)
C15 0.046(8) 0.085(9) 0.199(13) 0.026(9) -0.005(8) 0.011(8)
C16 0.073(11) 0.095(11) 0.251(18) 0.033(12) 0.011(11) -0.004(8)
C23 0.068(8) 0.061(8) 0.126(11) -0.022(9) 0.030(7) -0.026(8)
C19 0.145(14) 0.177(16) 0.106(11) 0.026(12) 0.003(10) 0.019(14)
C8 0.102(11) 0.046(7) 0.195(15) 0.047(9) -0.011(11) -0.017(7)
C29 0.127(13) 0.067(9) 0.145(12) 0.017(8) 0.010(10) -0.033(8)
C28 0.121(13) 0.076(9) 0.180(14) -0.009(9) 0.037(11) -0.040(9)

loop_
_atom_type_symbol
_atom_type_description
_atom_type_scat_dispersion_real
_atom_type_scat_dispersion_imag
_atom_type_scat_source
C C 0.0181 0.0091 'International Tables Vol C Tables 4.2.6.8 and 6.1.1.4'
H H 0.0000 0.0000 'International Tables Vol C Tables 4.2.6.8 and 6.1.1.4'
N N 0.0311 0.0180 'International Tables Vol C Tables 4.2.6.8 and 6.1.1.4'
O O 0.0492 0.0322 'International Tables Vol C Tables 4.2.6.8 and 6.1.1.4'
Br Br -0.6763 1.2805 'International Tables Vol C Tables 4.2.6.8 and 6.1.1.4'

loop_
_geom_angle_atom_site_label_1
_geom_angle_atom_site_label_2
_geom_angle_atom_site_label_3
_geom_angle
C17 O6 C18 119.5(9)
C4 N1 C7 127.1(9)
C4 N1 C9 109.1(8)
C7 N1 C9 123.8(10)
C14 O4 C15 118.7(9)
C13 N2 C12 111.7(7)
C3 C10 C9 103.8(9)
C3 C10 C11 116.7(8)
C9 C10 C11 108.8(8)
C3 C10 C13 112.8(9)
C9 C10 C13 114.4(8)
C11 C10 C13 100.7(8)
C3 C2 C1 118.9(10)
O5 C17 O6 122.8(11)
O5 C17 C13 124.3(12)
O6 C17 C13 112.8(11)
N2 C12 C26 114.1(8)
N2 C12 C11 104.6(7)
C26 C12 C11 112.7(8)
C2 C3 C4 120.8(10)
C2 C3 C10 130.0(10)
C4 C3 C10 109.1(9)
C20 C11 C10 116.0(8)
C20 C11 C12 117.5(8)
C10 C11 C12 100.6(8)
C5 C4 C3 120.9(10)
C5 C4 N1 127.8(10)
C3 C4 N1 110.9(9)
C22 C21 C20 121.4(11)
C25 C20 C21 117.9(10)
C25 C20 C11 124.2(9)
C21 C20 C11 117.9(10)
O3 C14 O4 121.1(11)
O3 C14 C13 127.0(11)
O4 C14 C13 111.9(9)
C4 C5 C6 118.8(10)
C20 C25 C24 121.1(10)
C21 C22 C23 118.7(11)
C1 C6 C5 120.9(10)
N2 C13 C14 110.2(8)
N2 C13 C17 112.4(9)
C14 C13 C17 107.1(9)
N2 C13 C10 101.1(8)
C14 C13 C10 113.0(8)
C17 C13 C10 113.1(8)
O1 C9 N1 125.5(10)
O1 C9 C10 127.3(11)
N1 C9 C10 107.0(9)
O6 C18 C19 107.7(9)
C12 C26 C27 111.4(9)
C6 C1 C2 119.3(10)
C6 C1 Br1 122.5(9)
C2 C1 Br1 118.1(9)
C29 C27 C28 107.6(10)
C29 C27 C26 113.6(10)
C28 C27 C26 109.6(11)
O2 C7 N1 115.6(11)
O2 C7 C8 123.3(11)
N1 C7 C8 121.0(11)
C23 C24 C25 117.9(12)
O4 C15 C16 109.9(11)
C24 C23 C22 123.0(12)

loop_
_geom_bond_atom_site_label_1
_geom_bond_atom_site_label_2
_geom_bond_distance
Br1 C1 1.875(11)
O1 C9 1.209(11)
O6 C17 1.317(13)
O6 C18 1.426(11)
N1 C4 1.410(12)
N1 C7 1.423(13)
N1 C9 1.441(13)
O4 C14 1.358(13)
O4 C15 1.401(12)
O2 C7 1.241(12)
O3 C14 1.220(12)
O5 C17 1.217(12)
N2 C13 1.454(11)
N2 C12 1.466(11)
C10 C3 1.499(13)
C10 C9 1.519(14)
C10 C11 1.542(13)
C10 C13 1.578(13)
C2 C3 1.364(13)
C2 C1 1.413(14)
C17 C13 1.510(14)
C12 C26 1.524(13)
C12 C11 1.546(12)
C3 C4 1.382(13)
C11 C20 1.516(13)
C4 C5 1.370(14)
C21 C22 1.367(14)
C21 C20 1.390(13)
C20 C25 1.390(13)
C14 C13 1.492(14)
C5 C6 1.384(14)
C25 C24 1.409(14)
C22 C23 1.379(14)
C6 C1 1.382(14)
C18 C19 1.505(16)
C26 C27 1.543(14)
C27 C29 1.490(15)
C27 C28 1.542(16)
C7 C8 1.462(16)
C24 C23 1.342(15)
C15 C16 1.469(16)
